data_2210468
loop_
_publ_author_name
'Yang, Shu-Ping'
'Han, Li-Jun'
'Wang, Da-Qi'
'Xia, Hai-Tao'

_publ_section_title
;
 (<i>E</i>)-7-[(3-Chlorocinnamoyl)oxy]-4-methylcoumarin
;
_journal_coeditor_code AT2101
_journal_issue 10
_journal_name_full 'Acta Crystallographica Section E'
_journal_page_first o4350
_journal_page_last o4352
_journal_paper_doi 10.1107/S1600536806035574
_journal_volume 62
_journal_year 2006
_chemical_formula_iupac 'C19 H13 Cl O4'
_chemical_formula_moiety 'C19 H13 Cl O4'
_chemical_formula_sum 'C19 H13 Cl O4'
_chemical_formula_weight 340.74
_chemical_melting_point 428
_chemical_name_common
;
(E)-7-[3-(3-chlorocinnamoyl)oxy]-4-methylcoumarin
;
_chemical_name_systematic
;
4-methyl-2-oxo-2H-1-benzopyran-7-yl 3-(3-chlorophenyl)prop-2-enoate
;
_space_group_IT_number 14
_symmetry_cell_setting monoclinic
_symmetry_space_group_name_Hall '-P 2ybc'
_symmetry_space_group_name_H-M 'P 1 21/c 1'
_atom_sites_solution_hydrogens geom
_atom_sites_solution_primary direct
_atom_sites_solution_secondary difmap
_audit_creation_method SHELXL-97
_cell_angle_alpha 90.00
_cell_angle_beta 91.442(8)
_cell_angle_gamma 90.00
_cell_formula_units_Z 4
_cell_length_a 3.912(2)
_cell_length_b 32.035(16)
_cell_length_c 12.671(7)
_cell_measurement_reflns_used 1086
_cell_measurement_temperature 298(2)
_cell_measurement_theta_max 22.565
_cell_measurement_theta_min 2.495
_cell_volume 1587.4(14)
_computing_cell_refinement SMART
_computing_data_collection 'SMART (Siemens,1996)'
_computing_data_reduction 'SAINT (Siemens,1996)'
_computing_molecular_graphics 'SHELXTL (Sheldrick, 1997b)'
_computing_publication_material SHELXTL
_computing_structure_refinement 'SHELXL97 (Sheldrick, 1997a)'
_computing_structure_solution 'SHELXS97 (Sheldrick, 1997a)'
_diffrn_ambient_temperature 298(2)
_diffrn_measured_fraction_theta_full 1.000
_diffrn_measured_fraction_theta_max 1.000
_diffrn_measurement_device_type 'Bruker SMART CCD area-detector'
_diffrn_measurement_method '\f and \w'
_diffrn_radiation_monochromator graphite
_diffrn_radiation_source 'fine-focus sealed tube'
_diffrn_radiation_type MoK\a
_diffrn_radiation_wavelength 0.71073
_diffrn_reflns_av_R_equivalents 0.0728
_diffrn_reflns_av_sigmaI/netI 0.1134
_diffrn_reflns_limit_h_max 4
_diffrn_reflns_limit_h_min -4
_diffrn_reflns_limit_k_max 33
_diffrn_reflns_limit_k_min -38
_diffrn_reflns_limit_l_max 14
_diffrn_reflns_limit_l_min -15
_diffrn_reflns_number 8258
_diffrn_reflns_theta_full 25.00
_diffrn_reflns_theta_max 25.00
_diffrn_reflns_theta_min 1.27
_diffrn_standards_decay_% 0
_diffrn_standards_number 0
_exptl_absorpt_coefficient_mu 0.261
_exptl_absorpt_correction_T_max 0.9769
_exptl_absorpt_correction_T_min 0.9143
_exptl_absorpt_correction_type multi-scan
_exptl_absorpt_process_details '(SADABS; Sheldrick, 1996)'
_exptl_crystal_colour colourless
_exptl_crystal_density_diffrn 1.426
_exptl_crystal_density_method 'not measured'
_exptl_crystal_description column
_exptl_crystal_F_000 704
_exptl_crystal_size_max 0.35
_exptl_crystal_size_mid 0.17
_exptl_crystal_size_min 0.09
_refine_diff_density_max 0.227
_refine_diff_density_min -0.224
_refine_ls_extinction_method none
_refine_ls_goodness_of_fit_ref 1.029
_refine_ls_hydrogen_treatment constr
_refine_ls_matrix_type full
_refine_ls_number_parameters 218
_refine_ls_number_reflns 2811
_refine_ls_number_restraints 0
_refine_ls_restrained_S_all 1.029
_refine_ls_R_factor_all 0.1462
_refine_ls_R_factor_gt 0.0633
_refine_ls_shift/su_max 0.000
_refine_ls_shift/su_mean 0.000
_refine_ls_structure_factor_coef Fsqd
_refine_ls_weighting_details 'calc w=1/[\s^2^(Fo^2^)+1.7481P] where P=(Fo^2^+2Fc^2^)/3'
_refine_ls_weighting_scheme calc
_refine_ls_wR_factor_gt 0.1216
_refine_ls_wR_factor_ref 0.1587
_reflns_number_gt 1377
_reflns_number_total 2811
_reflns_threshold_expression I>2\s(I)
_cod_data_source_file at2101.cif
_cod_data_source_block I
_cod_original_cell_volume 1587.6(14)
_cod_original_sg_symbol_H-M 'P 21/c'
_cod_database_code 2210468

loop_
_symmetry_equiv_pos_as_xyz
'x, y, z'
'-x, y+1/2, -z+1/2'
'-x, -y, -z'
'x, -y-1/2, z-1/2'

loop_
_atom_site_type_symbol
_atom_site_label
_atom_site_fract_x
_atom_site_fract_y
_atom_site_fract_z
_atom_site_U_iso_or_equiv
_atom_site_adp_type
_atom_site_calc_flag
_atom_site_refinement_flags
_atom_site_occupancy
Cl Cl1 0.2042(4) 0.42618(5) 1.06026(10) 0.0768(5) Uani d . 1
O O1 0.4475(9) 0.59712(9) 0.6808(2) 0.0540(9) Uani d . 1
O O2 0.2107(10) 0.56171(10) 0.5441(3) 0.0684(11) Uani d . 1
O O3 0.8137(8) 0.67641(8) 0.3877(2) 0.0434(8) Uani d . 1
O O4 1.0276(10) 0.71132(10) 0.2554(2) 0.0656(11) Uani d . 1
C C1 0.2988(13) 0.56241(14) 0.6340(4) 0.0467(12) Uani d . 1
C C2 0.2643(12) 0.52965(14) 0.7125(3) 0.0487(13) Uani d . 1
H H2 0.3534 0.5337 0.7805 0.058 Uiso calc R 1
C C3 0.1094(12) 0.49449(14) 0.6889(3) 0.0465(12) Uani d . 1
H H3 0.0318 0.4915 0.6194 0.056 Uiso calc R 1
C C4 0.0450(11) 0.45942(13) 0.7599(3) 0.0397(11) Uani d . 1
C C5 0.1424(12) 0.46018(14) 0.8659(3) 0.0453(12) Uani d . 1
H H5 0.2520 0.4835 0.8943 0.054 Uiso calc R 1
C C6 0.0767(12) 0.42637(15) 0.9289(3) 0.0447(12) Uani d . 1
C C7 -0.0881(13) 0.39154(15) 0.8882(4) 0.0535(14) Uani d . 1
H H7 -0.1318 0.3688 0.9314 0.064 Uiso calc R 1
C C8 -0.1866(13) 0.39079(15) 0.7838(4) 0.0549(14) Uani d . 1
H H8 -0.2978 0.3675 0.7559 0.066 Uiso calc R 1
C C9 -0.1216(12) 0.42445(14) 0.7201(3) 0.0464(12) Uani d . 1
H H9 -0.1904 0.4237 0.6494 0.056 Uiso calc R 1
C C10 0.8781(13) 0.71348(13) 0.3367(4) 0.0435(12) Uani d . 1
C C11 0.7674(12) 0.75074(13) 0.3875(3) 0.0426(12) Uani d . 1
H H11 0.8028 0.7760 0.3535 0.051 Uiso calc R 1
C C12 0.6146(11) 0.75149(13) 0.4817(3) 0.0382(11) Uani d . 1
C C13 0.5600(11) 0.71201(13) 0.5334(3) 0.0354(11) Uani d . 1
C C14 0.4113(12) 0.70797(14) 0.6319(3) 0.0464(12) Uani d . 1
H H14 0.3365 0.7317 0.6668 0.056 Uiso calc R 1
C C15 0.3741(12) 0.66973(15) 0.6776(3) 0.0474(12) Uani d . 1
H H15 0.2790 0.6675 0.7439 0.057 Uiso calc R 1
C C16 0.4776(12) 0.63448(14) 0.6255(3) 0.0432(12) Uani d . 1
C C17 0.6215(11) 0.63647(13) 0.5282(3) 0.0400(11) Uani d . 1
H H17 0.6899 0.6125 0.4933 0.048 Uiso calc R 1
C C18 0.6612(11) 0.67551(13) 0.4841(3) 0.0356(10) Uani d . 1
C C19 0.5121(13) 0.79176(13) 0.5312(4) 0.0556(14) Uani d . 1
H H19A 0.6565 0.7971 0.5920 0.083 Uiso calc R 1
H H19B 0.2784 0.7900 0.5521 0.083 Uiso calc R 1
H H19C 0.5354 0.8140 0.4811 0.083 Uiso calc R 1

loop_
_atom_site_aniso_label
_atom_site_aniso_U_11
_atom_site_aniso_U_22
_atom_site_aniso_U_33
_atom_site_aniso_U_12
_atom_site_aniso_U_13
_atom_site_aniso_U_23
Cl1 0.0833(12) 0.0961(11) 0.0508(8) -0.0076(9) -0.0050(7) 0.0148(8)
O1 0.078(3) 0.042(2) 0.0417(18) -0.0193(17) -0.0017(17) 0.0055(15)
O2 0.106(3) 0.049(2) 0.049(2) -0.020(2) -0.019(2) 0.0078(17)
O3 0.057(2) 0.0354(18) 0.0380(17) 0.0012(15) 0.0095(16) -0.0005(14)
O4 0.092(3) 0.056(2) 0.050(2) -0.004(2) 0.029(2) 0.0019(17)
C1 0.052(3) 0.045(3) 0.043(3) -0.003(2) 0.001(3) 0.000(2)
C2 0.055(4) 0.051(3) 0.040(3) -0.007(3) 0.000(2) 0.004(2)
C3 0.047(3) 0.051(3) 0.042(3) -0.002(3) 0.003(2) 0.005(2)
C4 0.039(3) 0.038(3) 0.042(3) -0.002(2) 0.005(2) 0.002(2)
C5 0.046(3) 0.039(3) 0.051(3) -0.008(2) 0.002(2) -0.004(2)
C6 0.041(3) 0.047(3) 0.046(3) 0.002(2) 0.002(2) 0.003(2)
C7 0.060(4) 0.037(3) 0.064(3) 0.001(3) 0.014(3) 0.006(3)
C8 0.058(4) 0.038(3) 0.069(4) -0.007(3) 0.009(3) -0.006(3)
C9 0.054(3) 0.042(3) 0.043(3) -0.005(2) -0.002(2) -0.003(2)
C10 0.052(3) 0.033(3) 0.045(3) -0.008(2) 0.002(3) 0.004(2)
C11 0.051(3) 0.033(3) 0.044(3) -0.005(2) -0.001(2) 0.004(2)
C12 0.029(3) 0.039(3) 0.047(3) 0.001(2) -0.005(2) -0.004(2)
C13 0.031(3) 0.037(3) 0.038(2) -0.003(2) -0.001(2) -0.005(2)
C14 0.045(3) 0.046(3) 0.048(3) -0.006(2) 0.012(2) -0.012(2)
C15 0.052(3) 0.057(3) 0.034(3) -0.013(3) 0.006(2) -0.004(2)
C16 0.053(3) 0.039(3) 0.037(3) -0.008(2) -0.002(2) 0.002(2)
C17 0.046(3) 0.031(3) 0.043(3) -0.005(2) 0.000(2) -0.005(2)
C18 0.032(3) 0.041(3) 0.034(2) -0.002(2) 0.000(2) -0.005(2)
C19 0.053(3) 0.038(3) 0.075(3) 0.005(2) 0.002(3) -0.007(3)

loop_
_atom_type_symbol
_atom_type_description
_atom_type_scat_dispersion_real
_atom_type_scat_dispersion_imag
_atom_type_scat_source
C C 0.0033 0.0016 'International Tables Vol C Tables 4.2.6.8 and 6.1.1.4'
H H 0.0000 0.0000 'International Tables Vol C Tables 4.2.6.8 and 6.1.1.4'
Cl Cl 0.1484 0.1585 'International Tables Vol C Tables 4.2.6.8 and 6.1.1.4'
O O 0.0106 0.0060 'International Tables Vol C Tables 4.2.6.8 and 6.1.1.4'

loop_
_geom_angle_atom_site_label_1
_geom_angle_atom_site_label_2
_geom_angle_atom_site_label_3
_geom_angle
_geom_angle_publ_flag
C1 O1 C16 121.0(3) ?
C18 O3 C10 121.6(3) ?
O2 C1 O1 122.6(4) ?
O2 C1 C2 128.0(5) ?
O1 C1 C2 109.4(4) y
C3 C2 C1 121.0(4) y
C3 C2 H2 119.5 ?
C1 C2 H2 119.5 ?
C2 C3 C4 127.2(4) ?
C2 C3 H3 116.4 ?
C4 C3 H3 116.4 ?
C9 C4 C5 118.8(4) ?
C9 C4 C3 118.9(4) ?
C5 C4 C3 122.2(4) ?
C6 C5 C4 119.9(4) ?
C6 C5 H5 120.1 ?
C4 C5 H5 120.1 ?
C5 C6 C7 120.8(4) ?
C5 C6 Cl1 120.6(4) ?
C7 C6 Cl1 118.5(4) ?
C8 C7 C6 119.5(4) ?
C8 C7 H7 120.3 ?
C6 C7 H7 120.3 ?
C7 C8 C9 120.1(5) ?
C7 C8 H8 119.9 ?
C9 C8 H8 119.9 ?
C8 C9 C4 120.9(4) ?
C8 C9 H9 119.5 ?
C4 C9 H9 119.5 ?
O4 C10 O3 116.9(4) ?
O4 C10 C11 126.5(4) ?
O3 C10 C11 116.6(4) ?
C12 C11 C10 124.0(4) ?
C12 C11 H11 118.0 ?
C10 C11 H11 118.0 ?
C11 C12 C13 117.4(4) ?
C11 C12 C19 121.1(4) ?
C13 C12 C19 121.4(4) ?
C18 C13 C14 117.0(4) ?
C18 C13 C12 119.1(4) ?
C14 C13 C12 123.9(4) y
C15 C14 C13 120.9(4) ?
C15 C14 H14 119.5 ?
C13 C14 H14 119.5 ?
C14 C15 C16 119.8(4) ?
C14 C15 H15 120.1 ?
C16 C15 H15 120.1 ?
C17 C16 C15 121.8(4) ?
C17 C16 O1 122.3(4) ?
C15 C16 O1 115.7(4) ?
C16 C17 C18 117.4(4) ?
C16 C17 H17 121.3 ?
C18 C17 H17 121.3 ?
O3 C18 C17 115.8(4) y
O3 C18 C13 121.2(4) ?
C17 C18 C13 123.0(4) ?
C12 C19 H19A 109.5 ?
C12 C19 H19B 109.5 ?
H19A C19 H19B 109.5 ?
C12 C19 H19C 109.5 ?
H19A C19 H19C 109.5 ?
H19B C19 H19C 109.5 ?

loop_
_geom_bond_atom_site_label_1
_geom_bond_atom_site_label_2
_geom_bond_distance
Cl1 C6 1.726(4)
O1 C1 1.382(5)
O1 C16 1.394(5)
O2 C1 1.182(5)
O3 C18 1.373(5)
O3 C10 1.378(5)
O4 C10 1.200(5)
C1 C2 1.455(6)
C2 C3 1.310(6)
C2 H2 0.9300
C3 C4 1.465(6)
C3 H3 0.9300
C4 C9 1.384(6)
C4 C5 1.387(6)
C5 C6 1.374(6)
C5 H5 0.9300
C6 C7 1.382(6)
C7 C8 1.369(6)
C7 H7 0.9300
C8 C9 1.374(6)
C8 H8 0.9300
C9 H9 0.9300
C10 C11 1.429(6)
C11 C12 1.348(6)
C11 H11 0.9300
C12 C13 1.443(6)
C12 C19 1.494(5)
C13 C18 1.388(5)
C13 C14 1.396(5)
C14 C15 1.364(6)
C14 H14 0.9300
C15 C16 1.374(6)
C15 H15 0.9300
C16 C17 1.369(6)
C17 C18 1.381(5)
C17 H17 0.9300
C19 H19A 0.9600
C19 H19B 0.9600
C19 H19C 0.9600

loop_
_geom_hbond_atom_site_label_D
_geom_hbond_atom_site_label_H
_geom_hbond_atom_site_label_A
_geom_hbond_site_symmetry_A
_geom_hbond_distance_DH
_geom_hbond_distance_HA
_geom_hbond_distance_DA
_geom_hbond_angle_DHA
C2 H2 Cl1 3_667 0.93 2.92 3.783(5) 154.5
C9 H9 O2 3_566 0.93 2.49 3.387(6) 160.8
C14 H14 O4 4_476 0.93 2.47 3.392(6) 169.0
C19 H19A O4 4_576 0.96 2.51 3.444(6) 163.4

loop_
_geom_torsion_atom_site_label_1
_geom_torsion_atom_site_label_2
_geom_torsion_atom_site_label_3
_geom_torsion_atom_site_label_4
_geom_torsion
_geom_torsion_publ_flag
C16 O1 C1 O2 4.9(7) y
C16 O1 C1 C2 -173.4(4) ?
O2 C1 C2 C3 -2.7(9) ?
O1 C1 C2 C3 175.5(4) y
C1 C2 C3 C4 -177.8(4) ?
C2 C3 C4 C9 -179.5(5) y
C2 C3 C4 C5 1.1(8) ?
C9 C4 C5 C6 0.8(7) ?
C3 C4 C5 C6 -179.8(4) ?
C4 C5 C6 C7 -0.5(7) ?
C4 C5 C6 Cl1 178.5(3) ?
C5 C6 C7 C8 0.0(7) ?
Cl1 C6 C7 C8 -179.0(4) ?
C6 C7 C8 C9 0.0(7) ?
C7 C8 C9 C4 0.3(7) ?
C5 C4 C9 C8 -0.7(7) ?
C3 C4 C9 C8 179.8(4) ?
C18 O3 C10 O4 176.4(4) ?
C18 O3 C10 C11 -2.1(6) ?
O4 C10 C11 C12 -176.6(5) ?
O3 C10 C11 C12 1.7(7) ?
C10 C11 C12 C13 -0.2(7) ?
C10 C11 C12 C19 178.7(4) ?
C11 C12 C13 C18 -0.9(6) ?
C19 C12 C13 C18 -179.8(4) ?
C11 C12 C13 C14 178.7(4) ?
C19 C12 C13 C14 -0.2(7) ?
C18 C13 C14 C15 1.1(6) ?
C12 C13 C14 C15 -178.5(4) ?
C13 C14 C15 C16 -1.4(7) ?
C14 C15 C16 C17 0.6(7) ?
C14 C15 C16 O1 176.5(4) ?
C1 O1 C16 C17 -52.0(6) ?
C1 O1 C16 C15 132.1(4) ?
C15 C16 C17 C18 0.3(7) ?
O1 C16 C17 C18 -175.3(4) ?
C10 O3 C18 C17 -177.9(4) ?
C10 O3 C18 C13 1.1(6) ?
C16 C17 C18 O3 178.5(4) ?
C16 C17 C18 C13 -0.5(7) ?
C14 C13 C18 O3 -179.2(4) ?
C12 C13 C18 O3 0.5(6) ?
C14 C13 C18 C17 -0.2(6) ?
C12 C13 C18 C17 179.4(4) ?

loop_
_cod_related_entry_id
_cod_related_entry_database
_cod_related_entry_code
1 ChemSpider 30655050
